data_7016157
loop_
_publ_author_name
'Pogozhev, Dmitry'
'Baudron, St\'ephane A'
'Hosseini, Mir Wais'

_publ_section_title
;
 From insertion of rhodium acetate paddlewheels into functionalized
 7-azaindole hydrogen-bonded dimers to infinite architectures.
;
_journal_issue 28
_journal_name_full 'Dalton transactions (Cambridge, England : 2003)'
_journal_page_first 7403
_journal_page_last 7411
_journal_paper_doi 10.1039/c1dt10359h
_journal_volume 40
_journal_year 2011
_chemical_formula_moiety 'C52 H44 N8 O8 Rh2, 4(C4 H8 O2)'
_chemical_formula_sum 'C68 H76 N8 O16 Rh2'
_chemical_formula_weight 1467.21
_chemical_name_systematic
;
?
;
_space_group_IT_number 14
_symmetry_cell_setting monoclinic
_symmetry_space_group_name_Hall '-P 2yn'
_symmetry_space_group_name_H-M 'P 1 21/n 1'
_atom_sites_solution_hydrogens geom
_atom_sites_solution_primary direct
_atom_sites_solution_secondary difmap
_audit_creation_method SHELXL-97
_cell_angle_alpha 90.00
_cell_angle_beta 100.402(2)
_cell_angle_gamma 90.00
_cell_formula_units_Z 2
_cell_length_a 8.7968(4)
_cell_length_b 36.9943(15)
_cell_length_c 10.2665(4)
_cell_measurement_reflns_used 5202
_cell_measurement_temperature 173(2)
_cell_measurement_theta_max 27.41
_cell_measurement_theta_min 2.42
_cell_volume 3286.1(2)
_computing_cell_refinement 'Bruker SAINT'
_computing_data_collection 'Bruker APEX2'
_computing_data_reduction 'Bruker SAINT'
_computing_molecular_graphics 'Bruker SHELXTL'
_computing_publication_material 'Bruker SHELXTL'
_computing_structure_refinement 'SHELXL-97 (Sheldrick, 2008)'
_computing_structure_solution 'SHELXS-97 (Sheldrick, 2008)'
_diffrn_ambient_temperature 173(2)
_diffrn_measured_fraction_theta_full 0.966
_diffrn_measured_fraction_theta_max 0.966
_diffrn_measurement_device_type 'Bruker APEX-II CCD'
_diffrn_measurement_method '\f and \w scans'
_diffrn_radiation_monochromator graphite
_diffrn_radiation_source 'fine-focus sealed tube'
_diffrn_radiation_type MoK\a
_diffrn_radiation_wavelength 0.71073
_diffrn_reflns_av_R_equivalents 0.0501
_diffrn_reflns_av_sigmaI/netI 0.0734
_diffrn_reflns_limit_h_max 11
_diffrn_reflns_limit_h_min -10
_diffrn_reflns_limit_k_max 45
_diffrn_reflns_limit_k_min -47
_diffrn_reflns_limit_l_max 12
_diffrn_reflns_limit_l_min -13
_diffrn_reflns_number 18888
_diffrn_reflns_theta_full 27.52
_diffrn_reflns_theta_max 27.52
_diffrn_reflns_theta_min 2.30
_exptl_absorpt_coefficient_mu 0.577
_exptl_absorpt_correction_T_max 0.9885
_exptl_absorpt_correction_T_min 0.8835
_exptl_absorpt_correction_type multi-scan
_exptl_absorpt_process_details sadabs
_exptl_crystal_colour yellow
_exptl_crystal_density_diffrn 1.483
_exptl_crystal_density_meas ?
_exptl_crystal_density_method 'not measured'
_exptl_crystal_description platelet
_exptl_crystal_F_000 1516
_exptl_crystal_size_max 0.22
_exptl_crystal_size_mid 0.13
_exptl_crystal_size_min 0.02
_refine_diff_density_max 0.771
_refine_diff_density_min -1.060
_refine_diff_density_rms 0.112
_refine_ls_extinction_method none
_refine_ls_goodness_of_fit_ref 1.159
_refine_ls_hydrogen_treatment constr
_refine_ls_matrix_type full
_refine_ls_number_parameters 424
_refine_ls_number_reflns 7311
_refine_ls_number_restraints 0
_refine_ls_restrained_S_all 1.159
_refine_ls_R_factor_all 0.0885
_refine_ls_R_factor_gt 0.0605
_refine_ls_shift/su_max 0.000
_refine_ls_shift/su_mean 0.000
_refine_ls_structure_factor_coef Fsqd
_refine_ls_weighting_details 'calc w=1/[\s^2^(Fo^2^)+(0.0152P)^2^+7.7926P] where P=(Fo^2^+2Fc^2^)/3'
_refine_ls_weighting_scheme calc
_refine_ls_wR_factor_gt 0.1074
_refine_ls_wR_factor_ref 0.1199
_reflns_number_gt 5704
_reflns_number_total 7311
_reflns_threshold_expression >2sigma(I)
_cod_data_source_file c1dt10359h.txt
_cod_data_source_block compound_12_173
_cod_depositor_comments
;
The following automatic conversions were performed:

'_symmetry_cell_setting' value 'Monoclinic' changed to 'monoclinic'
according to /home/saulius/struct/CIF-dictionaries/cif_core.dic
dictionary named 'cif_core.dic' version 2.4.1 from 2010-06-29.

Automatic conversion script
Id: cif_fix_values 1715 2011-07-08 13:25:40Z adriana 

The following automatic conversions were performed:

'_exptl_crystal_density_meas' value 'not measured' was changed to '?'
- the value is perceived as not measured.

Automatic conversion script
Id: cif_fix_values 3008 2015-01-20 13:52:24Z robertas 
;
_cod_original_sg_symbol_Hall '-P 2yn '
_cod_original_sg_symbol_H-M 'P2(1)/n '
_cod_database_code 7016157

loop_
_symmetry_equiv_pos_as_xyz
'x, y, z'
'-x+1/2, y+1/2, -z+1/2'
'-x, -y, -z'
'x-1/2, -y-1/2, z-1/2'

loop_
_atom_site_label
_atom_site_type_symbol
_atom_site_fract_x
_atom_site_fract_y
_atom_site_fract_z
_atom_site_U_iso_or_equiv
_atom_site_adp_type
_atom_site_occupancy
_atom_site_symmetry_multiplicity
_atom_site_calc_flag
_atom_site_refinement_flags
_atom_site_disorder_assembly
_atom_site_disorder_group
C1 C 0.1410(8) 0.38007(15) 0.2959(7) 0.0592(17) Uani 1 1 d . . .
H1 H 0.1426 0.4032 0.3316 0.071 Uiso 1 1 calc R . .
C2 C 0.2780(8) 0.35956(16) 0.2940(7) 0.0649(19) Uani 1 1 d . . .
H2A H 0.3797 0.3665 0.3253 0.078 Uiso 1 1 calc R . .
C3 C 0.2275(7) 0.32788(15) 0.2367(6) 0.0535(16) Uani 1 1 d . . .
H3A H 0.2889 0.3084 0.2214 0.064 Uiso 1 1 calc R . .
C4 C 0.0640(6) 0.32959(13) 0.2043(5) 0.0404(13) Uani 1 1 d . . .
C5 C -0.0372(6) 0.30337(13) 0.1469(5) 0.0395(13) Uani 1 1 d . . .
C6 C -0.2005(6) 0.30839(14) 0.1084(5) 0.0402(13) Uani 1 1 d . . .
C7 C -0.3159(7) 0.28330(17) 0.0738(6) 0.0552(16) Uani 1 1 d . . .
H7 H -0.3023 0.2585 0.0656 0.066 Uiso 1 1 calc R . .
C8 C -0.4564(8) 0.3015(2) 0.0531(7) 0.071(2) Uani 1 1 d . . .
H8 H -0.5535 0.2911 0.0277 0.085 Uiso 1 1 calc R . .
C9 C -0.4265(8) 0.33726(19) 0.0767(6) 0.0622(19) Uani 1 1 d . . .
H9 H -0.4996 0.3556 0.0711 0.075 Uiso 1 1 calc R . .
C10 C 0.0236(6) 0.26677(13) 0.1217(5) 0.0399(12) Uani 1 1 d . . .
C11 C -0.0002(7) 0.25145(13) -0.0033(5) 0.0421(13) Uani 1 1 d . . .
H11 H -0.0561 0.2641 -0.0743 0.051 Uiso 1 1 calc R . .
C12 C 0.0574(6) 0.21766(13) -0.0245(5) 0.0413(13) Uani 1 1 d . . .
H12 H 0.0413 0.2081 -0.1097 0.050 Uiso 1 1 calc R . .
C13 C 0.1389(6) 0.19782(12) 0.0796(5) 0.0323(11) Uani 1 1 d . . .
C14 C 0.1614(7) 0.21285(14) 0.2045(5) 0.0438(14) Uani 1 1 d . . .
H14 H 0.2155 0.1999 0.2757 0.053 Uiso 1 1 calc R . .
C15 C 0.1046(7) 0.24700(13) 0.2257(5) 0.0444(14) Uani 1 1 d . . .
H15 H 0.1214 0.2566 0.3108 0.053 Uiso 1 1 calc R . .
C16 C 0.2515(6) 0.14968(13) -0.0507(5) 0.0385(12) Uani 1 1 d . . .
H16 H 0.2518 0.1634 -0.1265 0.046 Uiso 1 1 calc R . .
C17 C 0.1988(6) 0.16136(12) 0.0585(5) 0.0312(11) Uani 1 1 d . . .
C18 C 0.2224(5) 0.13190(12) 0.1515(5) 0.0286(10) Uani 1 1 d . . .
C19 C 0.1949(6) 0.12516(13) 0.2771(5) 0.0381(12) Uani 1 1 d . . .
H19 H 0.1481 0.1425 0.3222 0.046 Uiso 1 1 calc R . .
C20 C 0.2380(6) 0.09218(13) 0.3347(5) 0.0381(12) Uani 1 1 d . . .
H20 H 0.2214 0.0872 0.4197 0.046 Uiso 1 1 calc R . .
C21 C 0.3066(5) 0.06642(12) 0.2650(5) 0.0322(11) Uani 1 1 d . . .
H21 H 0.3360 0.0445 0.3066 0.039 Uiso 1 1 calc R . .
C22 C 0.2895(5) 0.10343(11) 0.0889(5) 0.0272(10) Uani 1 1 d . . .
C23 C 0.4409(5) 0.03019(12) -0.2344(5) 0.0280(10) Uani 1 1 d . . .
C24 C 0.4056(6) 0.04628(13) -0.3696(5) 0.0362(11) Uani 1 1 d . . .
H24A H 0.3569 0.0694 -0.3654 0.054 Uiso 1 1 calc R . .
H24B H 0.3375 0.0305 -0.4272 0.054 Uiso 1 1 calc R . .
H24C H 0.4998 0.0493 -0.4031 0.054 Uiso 1 1 calc R . .
C25 C 0.7677(5) 0.03246(12) 0.0464(5) 0.0282(10) Uani 1 1 d . . .
N1 N 0.0135(6) 0.36364(11) 0.2433(5) 0.0464(12) Uani 1 1 d . . .
N2 N -0.2728(6) 0.34129(12) 0.1096(4) 0.0474(12) Uani 1 1 d . . .
H2 H -0.2262 0.3616 0.1286 0.057 Uiso 1 1 calc R . .
N3 N 0.3044(5) 0.11470(10) -0.0334(4) 0.0373(10) Uani 1 1 d . . .
H3 H 0.3410 0.1021 -0.0910 0.045 Uiso 1 1 calc R . .
N4 N 0.3327(4) 0.07125(9) 0.1425(4) 0.0246(8) Uani 1 1 d . . .
O1 O 0.4016(4) 0.04783(8) -0.1399(3) 0.0284(7) Uani 1 1 d . . .
O2 O 0.4941(4) 0.00043(8) 0.2242(3) 0.0303(7) Uani 1 1 d . . .
O3 O 0.6549(3) 0.04932(8) 0.0788(3) 0.0320(8) Uani 1 1 d . . .
O4 O 0.2367(3) -0.00138(8) 0.0047(3) 0.0300(7) Uani 1 1 d . . .
Rh1 Rh 0.44259(4) 0.025435(9) 0.04554(4) 0.02320(10) Uani 1 1 d . . .
C26 C 0.9205(6) 0.05174(14) 0.0707(6) 0.0463(14) Uani 1 1 d . . .
H26A H 0.9088 0.0749 0.1096 0.069 Uiso 1 1 calc R . .
H26B H 0.9556 0.0549 -0.0118 0.069 Uiso 1 1 calc R . .
H26C H 0.9947 0.0377 0.1297 0.069 Uiso 1 1 calc R . .
C27 C 0.4273(9) 0.4381(2) 0.9730(8) 0.089(3) Uani 1 1 d . . .
H27A H 0.4150 0.4181 0.9108 0.106 Uiso 1 1 calc R . .
H27B H 0.4887 0.4565 0.9395 0.106 Uiso 1 1 calc R . .
C28 C 0.2780(9) 0.4528(2) 0.9795(7) 0.081(2) Uani 1 1 d . . .
H28A H 0.2318 0.4619 0.8928 0.097 Uiso 1 1 calc R . .
H28B H 0.2123 0.4336 1.0021 0.097 Uiso 1 1 calc R . .
C29 C 0.3582(9) 0.4686(2) 1.1965(7) 0.076(2) Uani 1 1 d . . .
H29A H 0.2952 0.4502 1.2281 0.091 Uiso 1 1 calc R . .
H29B H 0.3683 0.4886 1.2587 0.091 Uiso 1 1 calc R . .
C30 C 0.5104(8) 0.4538(2) 1.1934(8) 0.081(2) Uani 1 1 d . . .
H30A H 0.5774 0.4731 1.1737 0.097 Uiso 1 1 calc R . .
H30B H 0.5535 0.4444 1.2805 0.097 Uiso 1 1 calc R . .
O5 O 0.5087(5) 0.42567(12) 1.0982(5) 0.0692(13) Uani 1 1 d . . .
O6 O 0.2833(6) 0.48077(12) 1.0727(5) 0.0727(14) Uani 1 1 d . . .
C31 C 0.1535(17) 0.3568(5) 0.8332(16) 0.184(7) Uani 1 1 d . . .
H31A H 0.1645 0.3636 0.9256 0.221 Uiso 1 1 calc R . .
H31B H 0.0701 0.3708 0.7826 0.221 Uiso 1 1 calc R . .
C32 C 0.122(2) 0.3214(6) 0.8190(19) 0.313(18) Uani 1 1 d . . .
H32A H 0.0421 0.3146 0.8683 0.375 Uiso 1 1 calc R . .
H32B H 0.2136 0.3071 0.8501 0.375 Uiso 1 1 calc R . .
C33 C 0.2039(15) 0.3206(4) 0.6258(12) 0.147(5) Uani 1 1 d . . .
H33A H 0.2837 0.3037 0.6643 0.176 Uiso 1 1 calc R . .
H33B H 0.1797 0.3166 0.5310 0.176 Uiso 1 1 calc R . .
C34 C 0.2524(17) 0.3561(3) 0.6535(12) 0.160(6) Uani 1 1 d . . .
H34A H 0.3417 0.3608 0.6127 0.192 Uiso 1 1 calc R . .
H34B H 0.1707 0.3724 0.6138 0.192 Uiso 1 1 calc R . .
O7 O 0.2908(12) 0.3635(2) 0.7876(12) 0.165(4) Uani 1 1 d . . .
O8 O 0.0708(11) 0.3164(3) 0.6830(17) 0.232(7) Uani 1 1 d . . .

loop_
_atom_site_aniso_label
_atom_site_aniso_U_11
_atom_site_aniso_U_22
_atom_site_aniso_U_33
_atom_site_aniso_U_23
_atom_site_aniso_U_13
_atom_site_aniso_U_12
C1 0.071(4) 0.031(3) 0.079(5) -0.009(3) 0.024(4) -0.002(3)
C2 0.053(4) 0.046(4) 0.097(6) -0.010(4) 0.017(4) 0.004(3)
C3 0.050(3) 0.042(3) 0.072(4) -0.005(3) 0.021(3) 0.015(3)
C4 0.057(3) 0.026(3) 0.042(3) -0.001(2) 0.018(3) 0.014(2)
C5 0.060(3) 0.032(3) 0.029(3) 0.005(2) 0.015(2) 0.018(2)
C6 0.056(3) 0.035(3) 0.031(3) 0.001(2) 0.010(2) 0.018(2)
C7 0.060(4) 0.050(4) 0.053(4) -0.014(3) 0.004(3) 0.013(3)
C8 0.054(4) 0.087(5) 0.070(5) -0.018(4) 0.006(4) 0.012(4)
C9 0.067(4) 0.072(5) 0.050(4) 0.001(3) 0.014(3) 0.039(4)
C10 0.055(3) 0.027(3) 0.038(3) 0.001(2) 0.010(3) 0.012(2)
C11 0.061(3) 0.033(3) 0.029(3) 0.005(2) 0.000(3) 0.018(2)
C12 0.057(3) 0.033(3) 0.033(3) -0.002(2) 0.002(3) 0.016(2)
C13 0.041(3) 0.025(2) 0.031(3) -0.003(2) 0.007(2) 0.010(2)
C14 0.064(4) 0.033(3) 0.030(3) 0.005(2) -0.001(3) 0.020(2)
C15 0.068(4) 0.030(3) 0.033(3) -0.006(2) 0.003(3) 0.016(3)
C16 0.053(3) 0.031(3) 0.032(3) 0.007(2) 0.010(2) 0.013(2)
C17 0.045(3) 0.026(2) 0.023(2) -0.0005(19) 0.004(2) 0.009(2)
C18 0.033(2) 0.024(2) 0.029(3) -0.0019(19) 0.007(2) 0.0043(18)
C19 0.051(3) 0.033(3) 0.031(3) -0.005(2) 0.011(2) 0.012(2)
C20 0.052(3) 0.038(3) 0.027(3) 0.003(2) 0.012(2) 0.013(2)
C21 0.040(3) 0.025(2) 0.033(3) 0.002(2) 0.009(2) 0.007(2)
C22 0.032(2) 0.023(2) 0.027(2) -0.0029(18) 0.006(2) 0.0017(18)
C23 0.026(2) 0.023(2) 0.034(3) 0.0081(19) 0.0015(19) 0.0004(17)
C24 0.043(3) 0.034(3) 0.031(3) 0.007(2) 0.005(2) 0.005(2)
C25 0.025(2) 0.029(3) 0.031(2) 0.0055(19) 0.0038(19) -0.0013(18)
N1 0.060(3) 0.023(2) 0.058(3) -0.002(2) 0.019(3) 0.008(2)
N2 0.065(3) 0.040(3) 0.038(3) 0.009(2) 0.013(2) 0.026(2)
N3 0.055(3) 0.032(2) 0.028(2) 0.0021(17) 0.017(2) 0.0179(19)
N4 0.0257(18) 0.0228(19) 0.0243(19) -0.0017(15) 0.0020(15) 0.0029(15)
O1 0.0366(17) 0.0219(16) 0.0276(17) 0.0037(13) 0.0083(14) 0.0086(13)
O2 0.0382(18) 0.0236(16) 0.0288(18) 0.0027(13) 0.0053(14) 0.0084(13)
O3 0.0262(16) 0.0251(17) 0.045(2) -0.0064(15) 0.0063(15) -0.0054(13)
O4 0.0258(16) 0.0261(16) 0.039(2) -0.0035(14) 0.0085(14) -0.0009(13)
Rh1 0.02456(17) 0.01821(16) 0.02651(18) 0.00034(15) 0.00373(13) 0.00313(14)
C26 0.033(3) 0.043(3) 0.063(4) -0.006(3) 0.009(3) -0.008(2)
C27 0.084(6) 0.100(7) 0.084(6) -0.017(5) 0.023(5) 0.016(5)
C28 0.080(5) 0.101(6) 0.060(5) 0.002(4) 0.009(4) 0.023(5)
C29 0.085(5) 0.079(5) 0.067(5) -0.002(4) 0.026(4) 0.014(4)
C30 0.059(4) 0.106(6) 0.077(5) -0.023(5) 0.008(4) 0.022(4)
O5 0.063(3) 0.064(3) 0.083(4) -0.009(3) 0.018(3) 0.019(2)
O6 0.089(3) 0.067(3) 0.064(3) 0.004(3) 0.019(3) 0.030(3)
C31 0.111(11) 0.29(2) 0.164(15) -0.058(15) 0.054(11) 0.019(13)
C32 0.30(3) 0.41(3) 0.191(19) 0.20(2) -0.061(17) -0.23(2)
C33 0.134(11) 0.161(12) 0.147(11) -0.079(9) 0.028(9) -0.033(9)
C34 0.231(16) 0.143(11) 0.098(9) -0.005(8) 0.011(10) -0.081(10)
O7 0.161(8) 0.133(7) 0.183(10) -0.023(6) -0.023(8) -0.011(6)
O8 0.122(7) 0.194(10) 0.339(17) 0.077(11) -0.072(9) -0.080(7)

loop_
_atom_type_symbol
_atom_type_description
_atom_type_scat_dispersion_real
_atom_type_scat_dispersion_imag
_atom_type_scat_source
C C 0.0030 0.0020 'International Tables Vol C Tables 4.2.6.8 and 6.1.1.4'
H H 0.0000 0.0000 'International Tables Vol C Tables 4.2.6.8 and 6.1.1.4'
N N 0.0060 0.0030 'International Tables Vol C Tables 4.2.6.8 and 6.1.1.4'
O O 0.0110 0.0060 'International Tables Vol C Tables 4.2.6.8 and 6.1.1.4'
Rh Rh -1.1180 0.9190 'International Tables Vol C Tables 4.2.6.8 and 6.1.1.4'

loop_
_geom_angle_atom_site_label_1
_geom_angle_atom_site_label_2
_geom_angle_atom_site_label_3
_geom_angle
_geom_angle_site_symmetry_1
_geom_angle_site_symmetry_3
_geom_angle_publ_flag
N1 C1 C2 114.3(5) . . ?
N1 C1 H1 122.8 . . ?
C2 C1 H1 122.8 . . ?
C3 C2 C1 104.8(6) . . ?
C3 C2 H2A 127.6 . . ?
C1 C2 H2A 127.6 . . ?
C2 C3 C4 107.7(5) . . ?
C2 C3 H3A 126.2 . . ?
C4 C3 H3A 126.2 . . ?
C5 C4 N1 122.5(5) . . ?
C5 C4 C3 128.3(5) . . ?
N1 C4 C3 109.2(5) . . ?
C4 C5 C6 124.5(5) . . ?
C4 C5 C10 119.3(5) . . ?
C6 C5 C10 116.2(5) . . ?
C7 C6 N2 106.2(5) . . ?
C7 C6 C5 129.9(5) . . ?
N2 C6 C5 123.7(5) . . ?
C6 C7 C8 108.0(6) . . ?
C6 C7 H7 126.0 . . ?
C8 C7 H7 126.0 . . ?
C9 C8 C7 107.7(6) . . ?
C9 C8 H8 126.1 . . ?
C7 C8 H8 126.1 . . ?
N2 C9 C8 107.8(5) . . ?
N2 C9 H9 126.1 . . ?
C8 C9 H9 126.1 . . ?
C15 C10 C11 118.1(4) . . ?
C15 C10 C5 119.8(5) . . ?
C11 C10 C5 122.2(4) . . ?
C12 C11 C10 121.3(5) . . ?
C12 C11 H11 119.4 . . ?
C10 C11 H11 119.4 . . ?
C11 C12 C13 120.7(5) . . ?
C11 C12 H12 119.6 . . ?
C13 C12 H12 119.6 . . ?
C14 C13 C12 118.1(4) . . ?
C14 C13 C17 120.6(4) . . ?
C12 C13 C17 121.2(4) . . ?
C13 C14 C15 121.2(5) . . ?
C13 C14 H14 119.4 . . ?
C15 C14 H14 119.4 . . ?
C10 C15 C14 120.6(5) . . ?
C10 C15 H15 119.7 . . ?
C14 C15 H15 119.7 . . ?
C17 C16 N3 110.5(4) . . ?
C17 C16 H16 124.7 . . ?
N3 C16 H16 124.7 . . ?
C16 C17 C18 106.1(4) . . ?
C16 C17 C13 126.5(4) . . ?
C18 C17 C13 127.3(4) . . ?
C19 C18 C22 116.6(4) . . ?
C19 C18 C17 136.9(4) . . ?
C22 C18 C17 106.5(4) . . ?
C18 C19 C20 118.7(4) . . ?
C18 C19 H19 120.6 . . ?
C20 C19 H19 120.6 . . ?
C19 C20 C21 119.8(5) . . ?
C19 C20 H20 120.1 . . ?
C21 C20 H20 120.1 . . ?
N4 C21 C20 123.9(4) . . ?
N4 C21 H21 118.0 . . ?
C20 C21 H21 118.0 . . ?
N4 C22 N3 126.0(4) . . ?
N4 C22 C18 125.8(4) . . ?
N3 C22 C18 108.1(4) . . ?
O2 C23 O1 125.4(4) 3_655 . ?
O2 C23 C24 116.8(4) 3_655 . ?
O1 C23 C24 117.9(4) . . ?
C23 C24 H24A 109.5 . . ?
C23 C24 H24B 109.5 . . ?
H24A C24 H24B 109.5 . . ?
C23 C24 H24C 109.5 . . ?
H24A C24 H24C 109.5 . . ?
H24B C24 H24C 109.5 . . ?
O4 C25 O3 126.3(4) 3_655 . ?
O4 C25 C26 117.5(4) 3_655 . ?
O3 C25 C26 116.3(4) . . ?
C1 N1 C4 104.0(5) . . ?
C9 N2 C6 110.3(5) . . ?
C9 N2 H2 124.9 . . ?
C6 N2 H2 124.9 . . ?
C22 N3 C16 108.8(4) . . ?
C22 N3 H3 125.6 . . ?
C16 N3 H3 125.6 . . ?
C21 N4 C22 115.1(4) . . ?
C21 N4 Rh1 118.3(3) . . ?
C22 N4 Rh1 126.6(3) . . ?
C23 O1 Rh1 118.5(3) . . ?
C23 O2 Rh1 120.5(3) 3_655 . ?
C25 O3 Rh1 118.7(3) . . ?
C25 O4 Rh1 119.2(3) 3_655 . ?
O2 Rh1 O3 89.87(13) . . ?
O2 Rh1 O4 90.54(13) . . ?
O3 Rh1 O4 175.78(13) . . ?
O2 Rh1 O1 175.56(12) . . ?
O3 Rh1 O1 88.99(13) . . ?
O4 Rh1 O1 90.28(13) . . ?
O2 Rh1 N4 89.29(13) . . ?
O3 Rh1 N4 93.04(13) . . ?
O4 Rh1 N4 91.17(12) . . ?
O1 Rh1 N4 95.06(12) . . ?
O2 Rh1 Rh1 87.35(9) . 3_655 ?
O3 Rh1 Rh1 88.15(9) . 3_655 ?
O4 Rh1 Rh1 87.67(9) . 3_655 ?
O1 Rh1 Rh1 88.32(8) . 3_655 ?
N4 Rh1 Rh1 176.43(10) . 3_655 ?
C25 C26 H26A 109.5 . . ?
C25 C26 H26B 109.5 . . ?
H26A C26 H26B 109.5 . . ?
C25 C26 H26C 109.5 . . ?
H26A C26 H26C 109.5 . . ?
H26B C26 H26C 109.5 . . ?
O5 C27 C28 113.2(7) . . ?
O5 C27 H27A 108.9 . . ?
C28 C27 H27A 108.9 . . ?
O5 C27 H27B 108.9 . . ?
C28 C27 H27B 108.9 . . ?
H27A C27 H27B 107.7 . . ?
O6 C28 C27 113.1(7) . . ?
O6 C28 H28A 109.0 . . ?
C27 C28 H28A 109.0 . . ?
O6 C28 H28B 109.0 . . ?
C27 C28 H28B 109.0 . . ?
H28A C28 H28B 107.8 . . ?
O6 C29 C30 112.8(7) . . ?
O6 C29 H29A 109.0 . . ?
C30 C29 H29A 109.0 . . ?
O6 C29 H29B 109.0 . . ?
C30 C29 H29B 109.0 . . ?
H29A C29 H29B 107.8 . . ?
O5 C30 C29 113.3(6) . . ?
O5 C30 H30A 108.9 . . ?
C29 C30 H30A 108.9 . . ?
O5 C30 H30B 108.9 . . ?
C29 C30 H30B 108.9 . . ?
H30A C30 H30B 107.7 . . ?
C30 O5 C27 108.9(6) . . ?
C29 O6 C28 109.5(5) . . ?
C32 C31 O7 108.3(15) . . ?
C32 C31 H31A 110.0 . . ?
O7 C31 H31A 110.0 . . ?
C32 C31 H31B 110.0 . . ?
O7 C31 H31B 110.0 . . ?
H31A C31 H31B 108.4 . . ?
C31 C32 O8 105.1(14) . . ?
C31 C32 H32A 110.7 . . ?
O8 C32 H32A 110.7 . . ?
C31 C32 H32B 110.7 . . ?
O8 C32 H32B 110.7 . . ?
H32A C32 H32B 108.8 . . ?
C34 C33 O8 105.5(11) . . ?
C34 C33 H33A 110.6 . . ?
O8 C33 H33A 110.6 . . ?
C34 C33 H33B 110.6 . . ?
O8 C33 H33B 110.6 . . ?
H33A C33 H33B 108.8 . . ?
O7 C34 C33 113.6(11) . . ?
O7 C34 H34A 108.9 . . ?
C33 C34 H34A 108.9 . . ?
O7 C34 H34B 108.9 . . ?
C33 C34 H34B 108.9 . . ?
H34A C34 H34B 107.7 . . ?
C34 O7 C31 103.2(11) . . ?
C32 O8 C33 105.0(11) . . ?

loop_
_geom_bond_atom_site_label_1
_geom_bond_atom_site_label_2
_geom_bond_distance
_geom_bond_site_symmetry_2
_geom_bond_publ_flag
C1 N1 1.304(7) . ?
C1 C2 1.427(8) . ?
C1 H1 0.9300 . ?
C2 C3 1.350(8) . ?
C2 H2A 0.9300 . ?
C3 C4 1.418(8) . ?
C3 H3A 0.9300 . ?
C4 C5 1.375(7) . ?
C4 N1 1.417(6) . ?
C5 C6 1.432(7) . ?
C5 C10 1.495(6) . ?
C6 C7 1.374(8) . ?
C6 N2 1.374(6) . ?
C7 C8 1.389(8) . ?
C7 H7 0.9300 . ?
C8 C9 1.363(9) . ?
C8 H8 0.9300 . ?
C9 N2 1.341(8) . ?
C9 H9 0.9300 . ?
C10 C15 1.382(7) . ?
C10 C11 1.383(7) . ?
C11 C12 1.381(6) . ?
C11 H11 0.9300 . ?
C12 C13 1.385(6) . ?
C12 H12 0.9300 . ?
C13 C14 1.378(7) . ?
C13 C17 1.479(6) . ?
C14 C15 1.390(6) . ?
C14 H14 0.9300 . ?
C15 H15 0.9300 . ?
C16 C17 1.358(7) . ?
C16 N3 1.376(6) . ?
C16 H16 0.9300 . ?
C17 C18 1.439(6) . ?
C18 C19 1.376(7) . ?
C18 C22 1.417(6) . ?
C19 C20 1.379(6) . ?
C19 H19 0.9300 . ?
C20 C21 1.393(6) . ?
C20 H20 0.9300 . ?
C21 N4 1.330(6) . ?
C21 H21 0.9300 . ?
C22 N4 1.337(5) . ?
C22 N3 1.352(6) . ?
C23 O2 1.265(5) 3_655 ?
C23 O1 1.268(5) . ?
C23 C24 1.490(6) . ?
C24 H24A 0.9600 . ?
C24 H24B 0.9600 . ?
C24 H24C 0.9600 . ?
C25 O4 1.262(5) 3_655 ?
C25 O3 1.266(5) . ?
C25 C26 1.502(6) . ?
N2 H2 0.8600 . ?
N3 H3 0.8600 . ?
N4 Rh1 2.268(3) . ?
O1 Rh1 2.048(3) . ?
O2 C23 1.265(5) 3_655 ?
O2 Rh1 2.031(3) . ?
O3 Rh1 2.038(3) . ?
O4 C25 1.262(5) 3_655 ?
O4 Rh1 2.041(3) . ?
Rh1 Rh1 2.4036(7) 3_655 ?
C26 H26A 0.9600 . ?
C26 H26B 0.9600 . ?
C26 H26C 0.9600 . ?
C27 O5 1.429(9) . ?
C27 C28 1.433(9) . ?
C27 H27A 0.9700 . ?
C27 H27B 0.9700 . ?
C28 O6 1.405(8) . ?
C28 H28A 0.9700 . ?
C28 H28B 0.9700 . ?
C29 O6 1.396(8) . ?
C29 C30 1.453(9) . ?
C29 H29A 0.9700 . ?
C29 H29B 0.9700 . ?
C30 O5 1.426(8) . ?
C30 H30A 0.9700 . ?
C30 H30B 0.9700 . ?
C31 C32 1.34(2) . ?
C31 O7 1.394(14) . ?
C31 H31A 0.9700 . ?
C31 H31B 0.9700 . ?
C32 O8 1.40(2) . ?
C32 H32A 0.9700 . ?
C32 H32B 0.9700 . ?
C33 C34 1.392(13) . ?
C33 O8 1.410(15) . ?
C33 H33A 0.9700 . ?
C33 H33B 0.9700 . ?
C34 O7 1.385(12) . ?
C34 H34A 0.9700 . ?
C34 H34B 0.9700 . ?
